data_2214888
loop_
_publ_author_name
'Young, John F.'
'Yap, Glenn P. A.'

_publ_section_title (<i>P</i>)-Tetra-\m~3~-iodido-tetrakis[(cyclohexyldiphenylphosphine-\k<i>P</i>)silver(I)]
_journal_coeditor_code WM2128
_journal_issue 8
_journal_name_full 'Acta Crystallographica Section E'
_journal_page_first m2075
_journal_page_last m2075
_journal_paper_doi 10.1107/S1600536807031911
_journal_volume 63
_journal_year 2007
_chemical_formula_iupac '[Ag4 I4 (C18 H21 P)4]'
_chemical_formula_moiety 'C72 H84 Ag4 I4 P4'
_chemical_formula_sum 'C72 H84 Ag4 I4 P4'
_chemical_formula_weight 2012.35
_chemical_name_systematic
;
(P)-Tetra-\m~3~-iodido-tetrakis[(cyclohexyldiphenylphosphine-\kP)silver(I)]
;
_space_group_IT_number 5
_symmetry_cell_setting monoclinic
_symmetry_space_group_name_Hall 'C 2y'
_symmetry_space_group_name_H-M 'C 1 2 1'
_atom_sites_solution_hydrogens geom
_atom_sites_solution_primary direct
_atom_sites_solution_secondary difmap
_audit_creation_method SHELXL-97
_cell_angle_alpha 90.00
_cell_angle_beta 104.145(7)
_cell_angle_gamma 90.00
_cell_formula_units_Z 4
_cell_length_a 24.698(9)
_cell_length_b 12.404(5)
_cell_length_c 24.328(9)
_cell_measurement_reflns_used 998
_cell_measurement_temperature 120(2)
_cell_measurement_theta_max 26.64
_cell_measurement_theta_min 2.38
_cell_volume 7227(5)
_computing_cell_refinement 'SAINT (Bruker, 2002)'
_computing_data_collection 'SMART (Bruker, 2002)'
_computing_data_reduction SAINT
_computing_molecular_graphics 'SHELXTL (Bruker, 2002)'
_computing_publication_material SHELXTL
_computing_structure_refinement 'SHELXL97 (Sheldrick, 1997)'
_computing_structure_solution 'SHELXS97 (Sheldrick, 1997)'
_diffrn_ambient_temperature 120(2)
_diffrn_detector_area_resol_mean 836.6
_diffrn_measured_fraction_theta_full 1.000
_diffrn_measured_fraction_theta_max 0.966
_diffrn_measurement_device_type 'Bruker APEX'
_diffrn_measurement_method \w
_diffrn_radiation_monochromator graphite
_diffrn_radiation_source 'fine-focus sealed tube'
_diffrn_radiation_type MoK\a
_diffrn_radiation_wavelength 0.71073
_diffrn_reflns_av_R_equivalents 0.0409
_diffrn_reflns_limit_h_max 32
_diffrn_reflns_limit_h_min -32
_diffrn_reflns_limit_k_max 16
_diffrn_reflns_limit_k_min -16
_diffrn_reflns_limit_l_max 32
_diffrn_reflns_limit_l_min -31
_diffrn_reflns_number 42119
_diffrn_reflns_theta_full 25.00
_diffrn_reflns_theta_max 28.34
_diffrn_reflns_theta_min 1.71
_diffrn_standards_decay_% 1
_diffrn_standards_interval_count 0
_diffrn_standards_interval_time 0
_diffrn_standards_number 0
_exptl_absorpt_coefficient_mu 2.905
_exptl_absorpt_correction_T_max 0.7665
_exptl_absorpt_correction_T_min 0.6516
_exptl_absorpt_correction_type multi-scan
_exptl_absorpt_process_details '(SADABS; Bruker, 2002)'
_exptl_crystal_colour colourless
_exptl_crystal_density_diffrn 1.849
_exptl_crystal_density_method 'not measured'
_exptl_crystal_description block
_exptl_crystal_F_000 3904
_exptl_crystal_size_max 0.15
_exptl_crystal_size_mid 0.14
_exptl_crystal_size_min 0.09
_refine_diff_density_max 2.484
_refine_diff_density_min -1.265
_refine_ls_abs_structure_details 'Flack (1983), 7870 Friedel pairs'
_refine_ls_abs_structure_Flack -0.029(18)
_refine_ls_extinction_method none
_refine_ls_goodness_of_fit_ref 1.050
_refine_ls_hydrogen_treatment constr
_refine_ls_matrix_type full
_refine_ls_number_parameters 742
_refine_ls_number_reflns 16990
_refine_ls_number_restraints 327
_refine_ls_restrained_S_all 1.050
_refine_ls_R_factor_all 0.0495
_refine_ls_R_factor_gt 0.0431
_refine_ls_shift/su_max 0.002
_refine_ls_shift/su_mean 0.000
_refine_ls_structure_factor_coef Fsqd
_refine_ls_weighting_details 'w=1/[\s^2^(Fo^2^)+(0.0456P)^2^+26.0708P] where P=(Fo^2^+2Fc^2^)/3'
_refine_ls_weighting_scheme calc
_refine_ls_wR_factor_gt 0.1014
_refine_ls_wR_factor_ref 0.1068
_reflns_number_gt 15397
_reflns_number_total 16990
_reflns_threshold_expression I>2\s(I)
_cod_data_source_file wm2128.cif
_cod_data_source_block I
_cod_depositor_comments
;
The following automatic conversions were performed:
'_symmetry_cell_setting' value 'Monoclinic' changed to 'monoclinic'
according to '/home/saulius/struct/CIF-dictionaries/cif_core.dic'
dictionary named 'cif_core.dic' version 2.4.1 from 2010-06-29.

Automatic conversion script
Id: cif_fix_enum 1527 2010-12-29 10:47:43Z saulius 

The following automatic conversions were performed:

'_symmetry_cell_setting' value 'Monoclinic' changed to 'monoclinic'
according to /home/saulius/struct/CIF-dictionaries/cif_core.dic
dictionary named 'cif_core.dic' version 2.4.1 from 2010-06-29.

Automatic conversion script
Id: cif_fix_values 1715 2011-07-08 13:25:40Z adriana 
;
_cod_original_sg_symbol_H-M 'C 2'
_cod_database_code 2214888
_cod_database_fobs_code 2214888

loop_
_symmetry_equiv_pos_as_xyz
'x, y, z'
'-x, y, -z'
'x+1/2, y+1/2, z'
'-x+1/2, y+1/2, -z'

loop_
_atom_site_type_symbol
_atom_site_label
_atom_site_fract_x
_atom_site_fract_y
_atom_site_fract_z
_atom_site_U_iso_or_equiv
_atom_site_adp_type
_atom_site_calc_flag
_atom_site_refinement_flags
_atom_site_occupancy
_atom_site_disorder_assembly
_atom_site_disorder_group
Ag Ag1 0.57326(3) 0.94301(5) 0.52831(3) 0.06118(18) Uani d . 1 . .
Ag Ag2 0.49338(3) 0.74512(5) 0.57164(2) 0.04812(14) Uani d . 1 . .
Ag Ag3 1.01975(3) 0.55462(5) 0.07637(3) 0.05755(17) Uani d . 1 . .
Ag Ag4 0.93112(2) 0.35289(4) 0.00325(3) 0.04431(13) Uani d . 1 . .
I I1 0.591930(19) 0.70934(4) 0.53562(2) 0.04137(11) Uani d . 1 . .
I I2 0.48125(2) 0.97682(4) 0.58617(2) 0.05396(13) Uani d . 1 . .
I I3 0.90958(2) 0.58414(3) 0.00354(2) 0.04997(13) Uani d . 1 . .
I I4 1.027377(18) 0.32713(3) 0.098437(18) 0.03722(9) Uani d . 1 . .
P P1 0.65521(8) 1.04838(16) 0.57606(8) 0.0425(4) Uani d D 1 . .
P P2 0.46790(7) 0.64854(14) 0.64952(7) 0.0333(3) Uani d . 1 . .
P P3 1.04524(11) 0.66022(16) 0.16369(9) 0.0521(5) Uani d D 1 . .
P P4 0.84888(7) 0.24331(15) 0.00446(7) 0.0372(4) Uani d D 1 . .
C C1 0.6946(3) 1.1312(6) 0.4848(3) 0.0504(18) Uani d . 1 . .
H H1A 0.6815 1.2028 0.4941 0.060 Uiso calc R 1 A .
H H1B 0.6633 1.0954 0.4577 0.060 Uiso calc R 1 . .
C C2 0.7433(3) 1.1453(6) 0.4577(4) 0.056(2) Uani d . 1 A .
H H2A 0.7732 1.1868 0.4837 0.067 Uiso calc R 1 . .
H H2B 0.7309 1.1870 0.4222 0.067 Uiso calc R 1 . .
C C3 0.7666(4) 1.0373(7) 0.4447(4) 0.055(2) Uani d . 1 . .
H H3A 0.7382 0.9995 0.4152 0.066 Uiso calc R 1 A .
H H3B 0.7999 1.0496 0.4296 0.066 Uiso calc R 1 . .
C C4 0.7824(4) 0.9681(8) 0.4965(4) 0.063(2) Uani d . 1 A .
H H4A 0.8144 1.0010 0.5239 0.076 Uiso calc R 1 . .
H H4B 0.7941 0.8962 0.4860 0.076 Uiso calc R 1 . .
C C5 0.7329(4) 0.9549(6) 0.5246(4) 0.055(2) Uani d . 1 . .
H H5A 0.7024 0.9144 0.4989 0.066 Uiso calc R 1 A .
H H5B 0.7452 0.9131 0.5602 0.066 Uiso calc R 1 . .
C C6 0.7114(3) 1.0649(6) 0.5376(3) 0.0465(17) Uani d . 1 A .
H H6A 0.7431 1.1030 0.5638 0.056 Uiso calc R 1 . .
C C7 0.7451(7) 1.0293(11) 0.6723(6) 0.049(3) Uani d PGU 0.67(4) A 1
H H7A 0.7581 1.0949 0.6599 0.059 Uiso calc PR 0.67(4) A 1
C C8 0.7783(4) 0.9733(16) 0.7177(6) 0.065(3) Uani d PGU 0.67(4) A 1
H H8A 0.8140 1.0007 0.7364 0.078 Uiso calc PR 0.67(4) A 1
C C9 0.7593(8) 0.8773(13) 0.7358(6) 0.084(5) Uani d PGU 0.67(4) A 1
H H9A 0.7820 0.8391 0.7668 0.101 Uiso calc PR 0.67(4) A 1
C C10 0.7071(10) 0.8373(14) 0.7084(7) 0.091(6) Uani d PGU 0.67(4) A 1
H H10A 0.6942 0.7717 0.7208 0.109 Uiso calc PR 0.67(4) A 1
C C11 0.6739(7) 0.8933(16) 0.6630(7) 0.073(5) Uani d PGU 0.67(4) A 1
H H11A 0.6383 0.8659 0.6443 0.088 Uiso calc PR 0.67(4) A 1
C C12 0.6929(6) 0.9892(11) 0.6449(5) 0.048(2) Uani d PGDU 0.67(4) A 1
C C73 0.7553(11) 1.002(3) 0.6688(12) 0.049(3) Uani d PGU 0.33(4) A 2
H H73A 0.7789 1.0477 0.6534 0.059 Uiso calc PR 0.33(4) A 2
C C74 0.7773(10) 0.944(3) 0.7179(13) 0.065(3) Uani d PGU 0.33(4) A 2
H H74A 0.8159 0.9494 0.7361 0.078 Uiso calc PR 0.33(4) A 2
C C75 0.7428(18) 0.877(3) 0.7405(12) 0.084(5) Uani d PGU 0.33(4) A 2
H H75A 0.7579 0.8376 0.7741 0.101 Uiso calc PR 0.33(4) A 2
C C76 0.6864(17) 0.869(3) 0.7139(16) 0.091(6) Uani d PGU 0.33(4) A 2
H H76A 0.6628 0.8241 0.7293 0.109 Uiso calc PR 0.33(4) A 2
C C77 0.6644(11) 0.928(3) 0.6647(15) 0.073(5) Uani d PGU 0.33(4) A 2
H H77A 0.6258 0.9224 0.6465 0.088 Uiso calc PR 0.33(4) A 2
C C78 0.6989(12) 0.994(2) 0.6422(10) 0.048(2) Uani d PGDU 0.33(4) A 2
C C13 0.6649(4) 1.2421(7) 0.6414(4) 0.056(2) Uani d . 1 . .
H H13A 0.6908 1.2052 0.6707 0.067 Uiso calc R 1 A .
C C14 0.6532(4) 1.3491(7) 0.6486(4) 0.056(2) Uani d . 1 A .
H H14A 0.6694 1.3842 0.6834 0.068 Uiso calc R 1 . .
C C15 0.6181(4) 1.4050(7) 0.6054(4) 0.054(2) Uani d . 1 . .
H H15A 0.6113 1.4795 0.6097 0.065 Uiso calc R 1 A .
C C16 0.5931(4) 1.3525(7) 0.5562(4) 0.058(2) Uani d . 1 A .
H H16A 0.5688 1.3911 0.5265 0.069 Uiso calc R 1 . .
C C17 0.6029(4) 1.2434(8) 0.5491(4) 0.058(2) Uani d . 1 . .
H H17A 0.5845 1.2074 0.5152 0.069 Uiso calc R 1 A .
C C18 0.6396(3) 1.1876(6) 0.5920(3) 0.0392(15) Uani d . 1 A .
C C19 0.5484(3) 0.7426(6) 0.7368(4) 0.0514(18) Uani d . 1 . .
H H19A 0.5196 0.7974 0.7382 0.062 Uiso calc R 1 . .
H H19B 0.5691 0.7669 0.7090 0.062 Uiso calc R 1 . .
C C20 0.5890(4) 0.7326(7) 0.7957(4) 0.056(2) Uani d . 1 . .
H H20A 0.6095 0.8013 0.8054 0.068 Uiso calc R 1 . .
H H20B 0.5674 0.7194 0.8245 0.068 Uiso calc R 1 . .
C C21 0.6300(3) 0.6427(8) 0.7976(4) 0.057(2) Uani d . 1 . .
H H21A 0.6561 0.6628 0.7743 0.068 Uiso calc R 1 . .
H H21B 0.6521 0.6333 0.8372 0.068 Uiso calc R 1 . .
C C22 0.6030(4) 0.5390(7) 0.7768(4) 0.059(2) Uani d . 1 . .
H H22A 0.5817 0.5125 0.8037 0.071 Uiso calc R 1 . .
H H22B 0.6321 0.4850 0.7754 0.071 Uiso calc R 1 . .
C C23 0.5634(4) 0.5501(7) 0.7177(4) 0.058(2) Uani d . 1 . .
H H23A 0.5851 0.5697 0.6899 0.069 Uiso calc R 1 . .
H H23B 0.5448 0.4801 0.7061 0.069 Uiso calc R 1 . .
C C24 0.5200(3) 0.6348(5) 0.7175(3) 0.0374(14) Uani d . 1 . .
H H24A 0.4994 0.6130 0.7464 0.045 Uiso calc R 1 . .
C C25 0.4719(4) 0.4442(7) 0.6074(4) 0.057(2) Uani d . 1 . .
H H25A 0.5020 0.4733 0.5942 0.068 Uiso calc R 1 . .
C C26 0.4587(4) 0.3355(8) 0.5979(4) 0.065(2) Uani d . 1 . .
H H26A 0.4807 0.2907 0.5803 0.078 Uiso calc R 1 . .
C C27 0.4141(4) 0.2941(7) 0.6140(4) 0.061(2) Uani d . 1 . .
H H27A 0.4053 0.2197 0.6086 0.074 Uiso calc R 1 . .
C C28 0.3817(4) 0.3604(8) 0.6382(4) 0.066(2) Uani d . 1 . .
H H28A 0.3492 0.3325 0.6475 0.079 Uiso calc R 1 . .
C C29 0.3963(4) 0.4690(7) 0.6492(4) 0.0551(19) Uani d . 1 . .
H H29A 0.3741 0.5140 0.6665 0.066 Uiso calc R 1 . .
C C30 0.4429(3) 0.5105(6) 0.6349(3) 0.0372(14) Uani d . 1 . .
C C31 0.3631(3) 0.7377(6) 0.6252(3) 0.0455(16) Uani d . 1 . .
H H31A 0.3640 0.7213 0.5873 0.055 Uiso calc R 1 . .
C C32 0.3156(4) 0.7850(7) 0.6361(4) 0.059(2) Uani d . 1 . .
H H32A 0.2838 0.7973 0.6058 0.071 Uiso calc R 1 . .
C C33 0.3145(4) 0.8136(8) 0.6895(4) 0.064(2) Uani d . 1 . .
H H33A 0.2820 0.8458 0.6966 0.077 Uiso calc R 1 . .
C C34 0.3611(4) 0.7957(9) 0.7339(4) 0.069(3) Uani d . 1 . .
H H34A 0.3611 0.8182 0.7712 0.083 Uiso calc R 1 . .
C C35 0.4076(4) 0.7448(7) 0.7234(3) 0.0533(19) Uani d . 1 . .
H H35A 0.4389 0.7305 0.7540 0.064 Uiso calc R 1 . .
C C36 0.4087(3) 0.7146(6) 0.6692(3) 0.0395(14) Uani d . 1 . .
C C37 0.9802(4) 0.5462(6) 0.2222(4) 0.070(2) Uani d DU 1 . .
H H37A 0.9652 0.5065 0.1864 0.084 Uiso calc R 1 B .
H H37B 1.0142 0.5083 0.2432 0.084 Uiso calc R 1 . .
C C38 0.9372(4) 0.5445(8) 0.2572(5) 0.078(2) Uani d DU 1 B .
H H38A 0.9243 0.4694 0.2595 0.093 Uiso calc R 1 . .
H H38B 0.9551 0.5685 0.2962 0.093 Uiso calc R 1 . .
C C39 0.8893(4) 0.6122(7) 0.2347(5) 0.086(2) Uani d DU 1 . .
H H39A 0.8675 0.6186 0.2637 0.103 Uiso calc R 1 B .
H H39B 0.8652 0.5754 0.2014 0.103 Uiso calc R 1 . .
C C40 0.9015(4) 0.7225(7) 0.2172(5) 0.075(2) Uani d DU 1 B .
H H40A 0.9157 0.7670 0.2514 0.090 Uiso calc R 1 . .
H H40B 0.8664 0.7559 0.1952 0.090 Uiso calc R 1 . .
C C41 0.9441(4) 0.7227(7) 0.1814(4) 0.070(2) Uani d DU 1 . .
H H41A 0.9268 0.6912 0.1438 0.083 Uiso calc R 1 B .
H H41B 0.9545 0.7981 0.1755 0.083 Uiso calc R 1 . .
C C42 0.9957(4) 0.6603(6) 0.2083(4) 0.0654(19) Uani d DU 1 B .
H H42A 1.0140 0.6967 0.2448 0.078 Uiso calc R 1 . .
C C43 1.0662(4) 0.8782(7) 0.1958(4) 0.063(2) Uani d . 1 . .
H H43A 1.0648 0.8553 0.2327 0.075 Uiso calc R 1 B .
C C44 1.0755(4) 0.9838(8) 0.1865(5) 0.074(3) Uani d . 1 B .
H H44A 1.0797 1.0349 0.2164 0.089 Uiso calc R 1 . .
C C45 1.0787(4) 1.0152(6) 0.1339(6) 0.073(3) Uani d . 1 . .
H H45A 1.0860 1.0888 0.1276 0.088 Uiso calc R 1 B .
C C46 1.0716(4) 0.9445(7) 0.0901(5) 0.075(3) Uani d . 1 B .
H H46A 1.0735 0.9689 0.0536 0.090 Uiso calc R 1 . .
C C47 1.0614(4) 0.8354(7) 0.0989(4) 0.060(2) Uani d . 1 . .
H H47A 1.0565 0.7850 0.0687 0.072 Uiso calc R 1 B .
C C48 1.0588(3) 0.8027(5) 0.1521(3) 0.0489(18) Uani d . 1 B .
C C49 1.1575(14) 0.603(5) 0.1732(14) 0.063(3) Uani d PGU 0.22(3) B 1
H H49A 1.1472 0.5995 0.1330 0.076 Uiso calc PR 0.22(3) B 1
C C50 1.2121(12) 0.581(4) 0.203(2) 0.074(4) Uani d PGU 0.22(3) B 1
H H50A 1.2391 0.5624 0.1824 0.089 Uiso calc PR 0.22(3) B 1
C C51 1.2271(11) 0.587(4) 0.261(2) 0.078(4) Uani d PGU 0.22(3) B 1
H H51A 1.2644 0.5716 0.2814 0.094 Uiso calc PR 0.22(3) B 1
C C52 1.1875(18) 0.614(4) 0.2909(15) 0.090(5) Uani d PGU 0.22(3) B 1
H H52A 1.1978 0.6179 0.3311 0.107 Uiso calc PR 0.22(3) B 1
C C53 1.1329(16) 0.636(4) 0.2616(16) 0.072(4) Uani d PGU 0.22(3) B 1
H H53A 1.1059 0.6550 0.2818 0.086 Uiso calc PR 0.22(3) B 1
C C54 1.1179(10) 0.631(5) 0.2028(16) 0.058(3) Uani d PGDU 0.22(3) B 1
C C85 1.1550(4) 0.6036(11) 0.1920(5) 0.063(3) Uani d PGU 0.78(3) B 2
H H85A 1.1503 0.6061 0.1521 0.076 Uiso calc PR 0.78(3) B 2
C C86 1.2076(3) 0.5856(10) 0.2274(6) 0.074(4) Uani d PGU 0.78(3) B 2
H H86A 1.2389 0.5757 0.2117 0.089 Uiso calc PR 0.78(3) B 2
C C87 1.2144(4) 0.5819(10) 0.2858(6) 0.078(4) Uani d PGU 0.78(3) B 2
H H87A 1.2503 0.5696 0.3100 0.094 Uiso calc PR 0.78(3) B 2
C C88 1.1686(6) 0.5964(10) 0.3088(4) 0.090(5) Uani d PGU 0.78(3) B 2
H H88A 1.1733 0.5939 0.3487 0.107 Uiso calc PR 0.78(3) B 2
C C89 1.1160(5) 0.6144(11) 0.2734(4) 0.072(4) Uani d PGU 0.78(3) B 2
H H89A 1.0848 0.6243 0.2891 0.086 Uiso calc PR 0.78(3) B 2
C C90 1.1092(4) 0.6181(11) 0.2150(4) 0.058(3) Uani d PGDU 0.78(3) B 2
C C55 0.8124(3) 0.1958(6) -0.1115(3) 0.0410(15) Uani d D 1 . .
H H55A 0.8203 0.1186 -0.1028 0.049 Uiso calc R 1 C .
H H55B 0.8470 0.2300 -0.1165 0.049 Uiso calc R 1 . .
C C56 0.7666(3) 0.2062(6) -0.1663(3) 0.055(2) Uani d D 1 C .
H H56A 0.7800 0.1749 -0.1980 0.066 Uiso calc R 1 . .
H H56B 0.7334 0.1646 -0.1626 0.066 Uiso calc R 1 . .
C C57 0.7499(3) 0.3227(6) -0.1800(3) 0.0526(19) Uani d D 1 . .
H H57A 0.7815 0.3621 -0.1888 0.063 Uiso calc R 1 C .
H H57B 0.7181 0.3253 -0.2139 0.063 Uiso calc R 1 . .
C C58 0.7333(3) 0.3771(8) -0.1309(3) 0.060(2) Uani d D 1 C .
H H58A 0.7255 0.4543 -0.1399 0.072 Uiso calc R 1 . .
H H58B 0.6988 0.3436 -0.1251 0.072 Uiso calc R 1 . .
C C59 0.7791(3) 0.3674(6) -0.0770(3) 0.052(2) Uani d D 1 . .
H H59A 0.7666 0.4012 -0.0454 0.062 Uiso calc R 1 C .
H H59B 0.8126 0.4067 -0.0816 0.062 Uiso calc R 1 . .
C C60 0.7944(3) 0.2495(6) -0.0624(3) 0.0432(16) Uani d D 1 C .
H H60A 0.7604 0.2115 -0.0568 0.052 Uiso calc R 1 . .
C C61 0.7774(9) 0.2483(14) 0.0737(10) 0.057(3) Uani d PG 0.297(12) C 1
H H61A 0.7689 0.1772 0.0597 0.069 Uiso calc PR 0.297(12) C 1
C C62 0.7485(9) 0.294(2) 0.1103(11) 0.070(4) Uani d PG 0.297(12) C 1
H H62A 0.7201 0.2534 0.1214 0.084 Uiso calc PR 0.297(12) C 1
C C63 0.7610(9) 0.398(2) 0.1307(9) 0.081(6) Uani d PG 0.297(12) C 1
H H63A 0.7412 0.4285 0.1557 0.097 Uiso calc PR 0.297(12) C 1
C C64 0.8024(9) 0.4563(17) 0.1145(9) 0.070(4) Uani d PGD 0.297(12) C 1
H H64A 0.8110 0.5274 0.1285 0.084 Uiso calc PR 0.297(12) C 1
C C65 0.8314(8) 0.4111(17) 0.0779(9) 0.055(3) Uani d PG 0.297(12) C 1
H H65A 0.8597 0.4512 0.0668 0.066 Uiso calc PR 0.297(12) C 1
C C66 0.8189(9) 0.3071(17) 0.0575(9) 0.036(2) Uani d PGD 0.297(12) C 1
C C79 0.7599(3) 0.2106(7) 0.0582(4) 0.057(3) Uani d PG 0.703(12) C 2
H H79A 0.7536 0.1440 0.0383 0.069 Uiso calc PR 0.703(12) C 2
C C80 0.7248(3) 0.2428(8) 0.0918(4) 0.070(4) Uani d PG 0.703(12) C 2
H H80A 0.6944 0.1983 0.0950 0.084 Uiso calc PR 0.703(12) C 2
C C81 0.7341(4) 0.3402(9) 0.1209(4) 0.081(6) Uani d PG 0.703(12) C 2
H H81A 0.7100 0.3622 0.1439 0.097 Uiso calc PR 0.703(12) C 2
C C82 0.7785(4) 0.4053(8) 0.1163(4) 0.070(4) Uani d PG 0.703(12) C 2
H H82A 0.7849 0.4719 0.1361 0.084 Uiso calc PR 0.703(12) C 2
C C83 0.8137(3) 0.3731(7) 0.0826(4) 0.055(3) Uani d PG 0.703(12) C 2
H H83A 0.8441 0.4176 0.0795 0.066 Uiso calc PR 0.703(12) C 2
C C84 0.8044(3) 0.2757(7) 0.0536(3) 0.036(2) Uani d PGD 0.703(12) C 2
C C67 0.9137(3) 0.0797(5) 0.0602(3) 0.0364(13) Uani d . 1 . .
H H67A 0.9389 0.1365 0.0750 0.044 Uiso calc R 1 C .
C C68 0.9272(3) -0.0280(6) 0.0768(3) 0.0462(16) Uani d . 1 C .
H H68A 0.9617 -0.0438 0.1029 0.055 Uiso calc R 1 . .
C C69 0.8908(4) -0.1097(6) 0.0555(3) 0.0516(19) Uani d . 1 . .
H H69A 0.9000 -0.1817 0.0676 0.062 Uiso calc R 1 C .
C C70 0.8409(4) -0.0888(7) 0.0167(4) 0.061(2) Uani d . 1 C .
H H70A 0.8164 -0.1459 0.0009 0.073 Uiso calc R 1 . .
C C71 0.8271(4) 0.0183(7) 0.0011(4) 0.058(2) Uani d . 1 . .
H H71A 0.7921 0.0337 -0.0243 0.070 Uiso calc R 1 C .
C C72 0.8630(3) 0.1016(5) 0.0216(3) 0.0390(14) Uani d . 1 C .

loop_
_atom_site_aniso_label
_atom_site_aniso_U_11
_atom_site_aniso_U_22
_atom_site_aniso_U_33
_atom_site_aniso_U_12
_atom_site_aniso_U_13
_atom_site_aniso_U_23
Ag1 0.0498(3) 0.0511(4) 0.0721(4) -0.0034(3) -0.0053(3) 0.0026(3)
Ag2 0.0504(3) 0.0512(3) 0.0477(3) -0.0002(3) 0.0214(3) 0.0046(3)
Ag3 0.0764(4) 0.0337(3) 0.0575(4) -0.0062(3) 0.0067(3) -0.0041(3)
Ag4 0.0405(3) 0.0304(3) 0.0569(3) 0.0017(2) 0.0022(2) 0.0028(2)
I1 0.0359(2) 0.0399(2) 0.0495(3) 0.00681(18) 0.01294(19) 0.00699(19)
I2 0.0532(3) 0.0412(3) 0.0620(3) 0.0034(2) 0.0033(2) -0.0064(2)
I3 0.0619(3) 0.0273(2) 0.0531(3) 0.0066(2) -0.0005(2) -0.00548(19)
I4 0.0363(2) 0.02788(19) 0.0439(2) 0.00317(16) 0.00288(17) 0.00464(17)
P1 0.0396(9) 0.0375(9) 0.0478(10) -0.0014(8) 0.0057(8) 0.0066(8)
P2 0.0306(8) 0.0367(9) 0.0320(8) 0.0008(7) 0.0063(6) 0.0012(7)
P3 0.0752(15) 0.0266(9) 0.0516(11) -0.0001(9) 0.0101(10) -0.0013(8)
P4 0.0325(8) 0.0401(9) 0.0380(8) 0.0070(7) 0.0069(7) 0.0079(7)
C1 0.057(5) 0.041(4) 0.054(4) 0.008(3) 0.015(4) 0.011(3)
C2 0.050(5) 0.038(4) 0.082(6) -0.007(3) 0.023(4) 0.005(4)
C3 0.055(5) 0.048(4) 0.067(5) -0.003(4) 0.022(4) -0.005(4)
C4 0.067(6) 0.053(5) 0.075(6) 0.014(4) 0.027(5) -0.003(5)
C5 0.077(6) 0.034(4) 0.057(5) 0.005(4) 0.021(4) 0.006(3)
C6 0.053(4) 0.041(4) 0.048(4) 0.007(3) 0.017(3) 0.004(3)
C7 0.036(6) 0.059(8) 0.052(5) 0.021(5) 0.009(4) 0.002(5)
C8 0.064(5) 0.084(10) 0.045(4) 0.015(5) 0.008(4) 0.002(6)
C9 0.104(11) 0.102(8) 0.044(6) 0.004(8) 0.011(6) 0.022(5)
C10 0.108(11) 0.097(12) 0.060(7) -0.020(9) 0.005(8) 0.039(8)
C11 0.077(7) 0.069(11) 0.070(6) -0.008(7) 0.013(5) 0.030(8)
C12 0.039(4) 0.049(4) 0.057(4) 0.008(3) 0.015(3) 0.014(3)
C73 0.036(6) 0.059(8) 0.052(5) 0.021(5) 0.009(4) 0.002(5)
C74 0.064(5) 0.084(10) 0.045(4) 0.015(5) 0.008(4) 0.002(6)
C75 0.104(11) 0.102(8) 0.044(6) 0.004(8) 0.011(6) 0.022(5)
C76 0.108(11) 0.097(12) 0.060(7) -0.020(9) 0.005(8) 0.039(8)
C77 0.077(7) 0.069(11) 0.070(6) -0.008(7) 0.013(5) 0.030(8)
C78 0.039(4) 0.049(4) 0.057(4) 0.008(3) 0.015(3) 0.014(3)
C13 0.052(5) 0.050(5) 0.059(5) 0.011(4) 0.001(4) 0.011(4)
C14 0.058(5) 0.058(5) 0.049(4) 0.002(4) 0.005(4) 0.001(4)
C15 0.057(5) 0.047(4) 0.067(5) 0.008(4) 0.029(4) 0.001(4)
C16 0.064(5) 0.060(5) 0.053(5) 0.025(4) 0.021(4) 0.013(4)
C17 0.057(5) 0.068(6) 0.051(4) 0.018(4) 0.017(4) -0.003(4)
C18 0.039(3) 0.039(4) 0.039(3) 0.000(3) 0.008(3) 0.007(3)
C19 0.040(4) 0.038(4) 0.068(5) -0.004(3) -0.001(3) -0.003(4)
C20 0.056(5) 0.049(5) 0.055(5) -0.006(4) -0.006(4) -0.016(4)
C21 0.046(4) 0.069(6) 0.050(5) 0.006(4) 0.001(3) -0.006(4)
C22 0.061(5) 0.054(5) 0.051(5) 0.018(4) -0.007(4) -0.002(4)
C23 0.052(5) 0.053(5) 0.062(5) 0.015(4) 0.002(4) -0.007(4)
C24 0.033(3) 0.035(3) 0.040(3) 0.001(3) 0.000(3) -0.007(3)
C25 0.054(5) 0.060(5) 0.055(5) -0.020(4) 0.013(4) -0.020(4)
C26 0.071(6) 0.061(5) 0.065(5) -0.007(5) 0.021(4) -0.023(5)
C27 0.085(7) 0.046(5) 0.050(4) -0.022(4) 0.008(4) -0.013(4)
C28 0.059(5) 0.057(5) 0.079(6) -0.021(4) 0.013(5) -0.002(5)
C29 0.054(5) 0.051(4) 0.061(5) -0.006(4) 0.015(4) 0.001(4)
C30 0.035(3) 0.039(3) 0.035(3) -0.006(3) 0.003(3) -0.001(3)
C31 0.042(4) 0.048(4) 0.048(4) 0.004(3) 0.014(3) -0.002(3)
C32 0.046(5) 0.060(5) 0.068(5) 0.010(4) 0.005(4) 0.003(4)
C33 0.046(5) 0.064(6) 0.086(6) 0.011(4) 0.023(4) -0.014(5)
C34 0.071(6) 0.079(7) 0.065(6) 0.007(5) 0.030(5) -0.020(5)
C35 0.053(4) 0.055(5) 0.050(4) 0.003(4) 0.008(3) -0.007(4)
C36 0.035(3) 0.039(3) 0.047(4) 0.004(3) 0.015(3) 0.001(3)
C37 0.099(5) 0.040(3) 0.079(5) 0.006(4) 0.035(4) 0.010(4)
C38 0.103(6) 0.054(4) 0.086(5) 0.006(4) 0.042(4) 0.012(4)
C39 0.097(5) 0.068(5) 0.100(6) 0.006(4) 0.039(5) 0.017(4)
C40 0.080(5) 0.058(4) 0.085(5) 0.012(4) 0.017(4) 0.010(4)
C41 0.077(5) 0.050(4) 0.076(5) -0.001(3) 0.007(4) 0.022(4)
C42 0.087(5) 0.037(3) 0.074(5) 0.007(3) 0.024(4) 0.008(3)
C43 0.073(6) 0.039(4) 0.071(6) 0.001(4) 0.007(5) -0.012(4)
C44 0.057(6) 0.044(5) 0.108(8) -0.004(4) -0.007(5) -0.021(5)
C45 0.042(5) 0.028(4) 0.161(11) -0.002(3) 0.046(6) -0.009(5)
C46 0.089(7) 0.031(4) 0.121(9) 0.003(4) 0.057(7) 0.015(5)
C47 0.076(6) 0.034(4) 0.076(6) 0.003(4) 0.033(5) 0.003(4)
C48 0.060(5) 0.023(3) 0.060(5) -0.003(3) 0.008(4) -0.003(3)
C49 0.083(6) 0.056(6) 0.047(6) -0.008(5) 0.008(5) 0.004(6)
C50 0.083(6) 0.066(6) 0.067(8) 0.009(6) 0.007(6) -0.004(7)
C51 0.089(7) 0.065(6) 0.067(8) 0.024(7) -0.007(6) 0.004(8)
C52 0.111(9) 0.098(9) 0.045(6) 0.050(9) -0.007(5) 0.006(7)
C53 0.085(7) 0.075(9) 0.052(6) 0.010(7) 0.009(5) 0.001(6)
C54 0.083(6) 0.034(5) 0.048(6) 0.018(5) 0.000(4) 0.003(5)
C85 0.083(6) 0.056(6) 0.047(6) -0.008(5) 0.008(5) 0.004(6)
C86 0.083(6) 0.066(6) 0.067(8) 0.009(6) 0.007(6) -0.004(7)
C87 0.089(7) 0.065(6) 0.067(8) 0.024(7) -0.007(6) 0.004(8)
C88 0.111(9) 0.098(9) 0.045(6) 0.050(9) -0.007(5) 0.006(7)
C89 0.085(7) 0.075(9) 0.052(6) 0.010(7) 0.009(5) 0.001(6)
C90 0.083(6) 0.034(5) 0.048(6) 0.018(5) 0.000(4) 0.003(5)
C55 0.033(3) 0.042(4) 0.045(4) 0.000(3) 0.005(3) 0.002(3)
C56 0.053(4) 0.067(5) 0.042(4) -0.017(4) 0.006(3) 0.002(4)
C57 0.049(4) 0.067(5) 0.041(4) 0.000(4) 0.010(3) 0.019(4)
C58 0.048(4) 0.081(6) 0.052(5) 0.021(4) 0.013(4) 0.020(4)
C59 0.046(4) 0.065(5) 0.046(4) 0.018(4) 0.014(3) 0.020(4)
C60 0.028(3) 0.053(4) 0.043(4) 0.006(3) -0.001(3) 0.013(3)
C61 0.030(6) 0.084(10) 0.058(7) -0.003(6) 0.011(5) 0.016(7)
C62 0.035(7) 0.108(13) 0.070(8) 0.002(6) 0.019(6) 0.029(8)
C63 0.059(9) 0.142(18) 0.046(6) 0.025(9) 0.017(7) 0.016(9)
C64 0.049(8) 0.104(13) 0.061(7) 0.012(7) 0.021(6) -0.001(8)
C65 0.050(7) 0.063(9) 0.052(6) 0.005(6) 0.015(5) 0.010(6)
C66 0.023(5) 0.049(7) 0.034(4) -0.001(4) 0.003(4) 0.016(4)
C79 0.030(6) 0.084(10) 0.058(7) -0.003(6) 0.011(5) 0.016(7)
C80 0.035(7) 0.108(13) 0.070(8) 0.002(6) 0.019(6) 0.029(8)
C81 0.059(9) 0.142(18) 0.046(6) 0.025(9) 0.017(7) 0.016(9)
C82 0.049(8) 0.104(13) 0.061(7) 0.012(7) 0.021(6) -0.001(8)
C83 0.050(7) 0.063(9) 0.052(6) 0.005(6) 0.015(5) 0.010(6)
C84 0.023(5) 0.049(7) 0.034(4) -0.001(4) 0.003(4) 0.016(4)
C67 0.036(3) 0.032(3) 0.039(3) 0.001(3) 0.006(3) 0.003(3)
C68 0.046(4) 0.035(3) 0.053(4) 0.000(3) 0.004(3) 0.006(3)
C69 0.067(5) 0.035(4) 0.049(4) -0.008(4) 0.007(4) 0.009(3)
C70 0.077(6) 0.046(5) 0.056(5) -0.029(4) 0.010(4) 0.010(4)
C71 0.048(4) 0.062(5) 0.058(5) -0.017(4) -0.003(4) 0.017(4)
C72 0.035(3) 0.033(3) 0.047(4) 0.002(3) 0.006(3) 0.002(3)

loop_
_atom_type_symbol
_atom_type_description
_atom_type_scat_dispersion_real
_atom_type_scat_dispersion_imag
_atom_type_scat_source
C C 0.0033 0.0016 'International Tables Vol C Tables 4.2.6.8 and 6.1.1.4'
H H 0.0000 0.0000 'International Tables Vol C Tables 4.2.6.8 and 6.1.1.4'
P P 0.1023 0.0942 'International Tables Vol C Tables 4.2.6.8 and 6.1.1.4'
Ag Ag -0.8971 1.1015 'International Tables Vol C Tables 4.2.6.8 and 6.1.1.4'
I I -0.4742 1.8119 'International Tables Vol C Tables 4.2.6.8 and 6.1.1.4'

loop_
_geom_angle_atom_site_label_1
_geom_angle_atom_site_label_2
_geom_angle_atom_site_label_3
_geom_angle_site_symmetry_1
_geom_angle_site_symmetry_3
_geom_angle
P1 Ag1 I2 . 2_656 122.00(5)
P1 Ag1 I1 . . 113.51(5)
I2 Ag1 I1 2_656 . 103.73(3)
P1 Ag1 I2 . . 109.75(6)
I2 Ag1 I2 2_656 . 102.17(4)
I1 Ag1 I2 . . 103.71(3)
P2 Ag2 I1 . . 124.64(5)
P2 Ag2 I2 . . 109.52(5)
I1 Ag2 I2 . . 108.35(2)
P2 Ag2 I1 . 2_656 110.27(5)
I1 Ag2 I1 . 2_656 100.68(3)
I2 Ag2 I1 . 2_656 100.50(2)
P3 Ag3 I4 . . 111.91(6)
P3 Ag3 I3 . . 118.03(7)
I4 Ag3 I3 . . 104.40(2)
P3 Ag3 I3 . 2_755 116.12(7)
I4 Ag3 I3 . 2_755 102.95(3)
I3 Ag3 I3 . 2_755 101.63(4)
P4 Ag4 I4 . . 116.69(5)
P4 Ag4 I4 . 2_755 114.43(5)
I4 Ag4 I4 . 2_755 105.99(3)
P4 Ag4 I3 . . 113.15(5)
I4 Ag4 I3 . . 102.74(2)
I4 Ag4 I3 2_755 . 102.23(2)
Ag2 I1 Ag1 . . 74.23(2)
Ag2 I1 Ag2 . 2_656 76.55(3)
Ag1 I1 Ag2 . 2_656 74.39(2)
Ag1 I2 Ag2 2_656 . 76.81(2)
Ag1 I2 Ag1 2_656 . 75.36(4)
Ag2 I2 Ag1 . . 72.05(2)
Ag3 I3 Ag4 . . 74.43(2)
Ag3 I3 Ag3 . 2_755 76.51(4)
Ag4 I3 Ag3 . 2_755 74.78(2)
Ag3 I4 Ag4 . . 74.87(2)
Ag3 I4 Ag4 . 2_755 75.78(2)
Ag4 I4 Ag4 . 2_755 72.57(3)
C18 P1 C78 . . 105.6(11)
C18 P1 C12 . . 105.4(5)
C18 P1 C6 . . 102.9(3)
C78 P1 C6 . . 97.5(11)
C12 P1 C6 . . 103.0(6)
C18 P1 Ag1 . . 114.3(2)
C78 P1 Ag1 . . 117.5(11)
C12 P1 Ag1 . . 113.0(5)
C6 P1 Ag1 . . 116.7(3)
C30 P2 C36 . . 102.5(3)
C30 P2 C24 . . 102.5(3)
C36 P2 C24 . . 103.5(3)
C30 P2 Ag2 . . 116.5(2)
C36 P2 Ag2 . . 110.7(2)
C24 P2 Ag2 . . 119.1(2)
C42 P3 C90 . . 100.8(5)
C42 P3 C48 . . 105.4(4)
C90 P3 C48 . . 102.7(5)
C42 P3 C54 . . 113.7(13)
C48 P3 C54 . . 94.5(18)
C42 P3 Ag3 . . 116.7(3)
C90 P3 Ag3 . . 115.8(4)
C48 P3 Ag3 . . 113.6(3)
C54 P3 Ag3 . . 110.6(16)
C66 P4 C72 . . 110.2(8)
C66 P4 C60 . . 105.8(8)
C72 P4 C60 . . 107.5(3)
C72 P4 C84 . . 99.9(4)
C60 P4 C84 . . 98.1(4)
C66 P4 Ag4 . . 104.5(6)
C72 P4 Ag4 . . 115.2(2)
C60 P4 Ag4 . . 113.3(2)
C84 P4 Ag4 . . 120.7(3)
C6 C1 C2 . . 110.7(7)
C6 C1 H1A . . 109.5
C2 C1 H1A . . 109.5
C6 C1 H1B . . 109.5
C2 C1 H1B . . 109.5
H1A C1 H1B . . 108.1
C1 C2 C3 . . 111.7(7)
C1 C2 H2A . . 109.3
C3 C2 H2A . . 109.3
C1 C2 H2B . . 109.3
C3 C2 H2B . . 109.3
H2A C2 H2B . . 107.9
C4 C3 C2 . . 111.3(7)
C4 C3 H3A . . 109.4
C2 C3 H3A . . 109.4
C4 C3 H3B . . 109.4
C2 C3 H3B . . 109.4
H3A C3 H3B . . 108.0
C3 C4 C5 . . 111.2(7)
C3 C4 H4A . . 109.4
C5 C4 H4A . . 109.4
C3 C4 H4B . . 109.4
C5 C4 H4B . . 109.4
H4A C4 H4B . . 108.0
C6 C5 C4 . . 110.4(7)
C6 C5 H5A . . 109.6
C4 C5 H5A . . 109.6
C6 C5 H5B . . 109.6
C4 C5 H5B . . 109.6
H5A C5 H5B . . 108.1
C1 C6 C5 . . 110.6(7)
C1 C6 P1 . . 114.0(6)
C5 C6 P1 . . 110.2(5)
C1 C6 H6A . . 107.2
C5 C6 H6A . . 107.2
P1 C6 H6A . . 107.2
C8 C7 C12 . . 120.0
C8 C7 H7A . . 120.0
C12 C7 H7A . . 120.0
C9 C8 C7 . . 120.0
C9 C8 H8A . . 120.0
C7 C8 H8A . . 120.0
C8 C9 C10 . . 120.0
C8 C9 H9A . . 120.0
C10 C9 H9A . . 120.0
C11 C10 C9 . . 120.0
C11 C10 H10A . . 120.0
C9 C10 H10A . . 120.0
C12 C11 C10 . . 120.0
C12 C11 H11A . . 120.0
C10 C11 H11A . . 120.0
C11 C12 C7 . . 120.0
C11 C12 P1 . . 119.3(9)
C7 C12 P1 . . 119.5(10)
C74 C73 C78 . . 120.0
C74 C73 H73A . . 120.0
C78 C73 H73A . . 120.0
C73 C74 C75 . . 120.0
C73 C74 H74A . . 120.0
C75 C74 H74A . . 120.0
C74 C75 C76 . . 120.0
C74 C75 H75A . . 120.0
C76 C75 H75A . . 120.0
C77 C76 C75 . . 120.0
C77 C76 H76A . . 120.0
C75 C76 H76A . . 120.0
C76 C77 C78 . . 120.0
C76 C77 H77A . . 120.0
C78 C77 H77A . . 120.0
C77 C78 C73 . . 120.0
C77 C78 P1 . . 106(2)
C73 C78 P1 . . 134(2)
C14 C13 C18 . . 121.0(8)
C14 C13 H13A . . 119.5
C18 C13 H13A . . 119.5
C15 C14 C13 . . 120.1(8)
C15 C14 H14A . . 119.9
C13 C14 H14A . . 119.9
C16 C15 C14 . . 119.5(8)
C16 C15 H15A . . 120.3
C14 C15 H15A . . 120.3
C15 C16 C17 . . 121.1(8)
C15 C16 H16A . . 119.5
C17 C16 H16A . . 119.5
C18 C17 C16 . . 119.5(8)
C18 C17 H17A . . 120.3
C16 C17 H17A . . 120.3
C13 C18 C17 . . 118.7(7)
C13 C18 P1 . . 124.7(6)
C17 C18 P1 . . 116.3(6)
C24 C19 C20 . . 111.2(6)
C24 C19 H19A . . 109.4
C20 C19 H19A . . 109.4
C24 C19 H19B . . 109.4
C20 C19 H19B . . 109.4
H19A C19 H19B . . 108.0
C21 C20 C19 . . 111.7(7)
C21 C20 H20A . . 109.3
C19 C20 H20A . . 109.3
C21 C20 H20B . . 109.3
C19 C20 H20B . . 109.3
H20A C20 H20B . . 107.9
C22 C21 C20 . . 113.1(7)
C22 C21 H21A . . 109.0
C20 C21 H21A . . 109.0
C22 C21 H21B . . 109.0
C20 C21 H21B . . 109.0
H21A C21 H21B . . 107.8
C21 C22 C23 . . 111.9(7)
C21 C22 H22A . . 109.2
C23 C22 H22A . . 109.2
C21 C22 H22B . . 109.2
C23 C22 H22B . . 109.2
H22A C22 H22B . . 107.9
C24 C23 C22 . . 110.9(7)
C24 C23 H23A . . 109.5
C22 C23 H23A . . 109.5
C24 C23 H23B . . 109.5
C22 C23 H23B . . 109.5
H23A C23 H23B . . 108.0
C23 C24 C19 . . 109.7(6)
C23 C24 P2 . . 114.2(5)
C19 C24 P2 . . 111.3(5)
C23 C24 H24A . . 107.1
C19 C24 H24A . . 107.1
P2 C24 H24A . . 107.1
C30 C25 C26 . . 122.3(8)
C30 C25 H25A . . 118.8
C26 C25 H25A . . 118.8
C27 C26 C25 . . 119.5(8)
C27 C26 H26A . . 120.3
C25 C26 H26A . . 120.3
C26 C27 C28 . . 119.7(8)
C26 C27 H27A . . 120.2
C28 C27 H27A . . 120.2
C27 C28 C29 . . 120.3(8)
C27 C28 H28A . . 119.8
C29 C28 H28A . . 119.8
C30 C29 C28 . . 120.2(8)
C30 C29 H29A . . 119.9
C28 C29 H29A . . 119.9
C25 C30 C29 . . 117.8(7)
C25 C30 P2 . . 117.9(5)
C29 C30 P2 . . 124.3(6)
C36 C31 C32 . . 120.4(7)
C36 C31 H31A . . 119.8
C32 C31 H31A . . 119.8
C33 C32 C31 . . 120.6(8)
C33 C32 H32A . . 119.7
C31 C32 H32A . . 119.7
C32 C33 C34 . . 119.8(8)
C32 C33 H33A . . 120.1
C34 C33 H33A . . 120.1
C35 C34 C33 . . 119.7(8)
C35 C34 H34A . . 120.2
C33 C34 H34A . . 120.2
C36 C35 C34 . . 120.7(8)
C36 C35 H35A . . 119.6
C34 C35 H35A . . 119.6
C35 C36 C31 . . 118.7(7)
C35 C36 P2 . . 125.0(6)
C31 C36 P2 . . 116.2(5)
C38 C37 C42 . . 112.7(7)
C38 C37 H37A . . 109.0
C42 C37 H37A . . 109.0
C38 C37 H37B . . 109.0
C42 C37 H37B . . 109.0
H37A C37 H37B . . 107.8
C39 C38 C37 . . 113.6(7)
C39 C38 H38A . . 108.8
C37 C38 H38A . . 108.9
C39 C38 H38B . . 108.9
C37 C38 H38B . . 108.9
H38A C38 H38B . . 107.7
C38 C39 C40 . . 116.1(7)
C38 C39 H39A . . 108.3
C40 C39 H39A . . 108.3
C38 C39 H39B . . 108.3
C40 C39 H39B . . 108.3
H39A C39 H39B . . 107.4
C39 C40 C41 . . 112.5(7)
C39 C40 H40A . . 109.1
C41 C40 H40A . . 109.1
C39 C40 H40B . . 109.1
C41 C40 H40B . . 109.1
H40A C40 H40B . . 107.8
C42 C41 C40 . . 112.7(7)
C42 C41 H41A . . 109.1
C40 C41 H41A . . 109.1
C42 C41 H41B . . 109.1
C40 C41 H41B . . 109.1
H41A C41 H41B . . 107.8
C41 C42 C37 . . 110.0(7)
C41 C42 P3 . . 111.4(6)
C37 C42 P3 . . 111.9(6)
C41 C42 H42A . . 107.8
C37 C42 H42A . . 107.8
P3 C42 H42A . . 107.8
C44 C43 C48 . . 121.0(10)
C44 C43 H43A . . 119.5
C48 C43 H43A . . 119.5
C43 C44 C45 . . 119.0(10)
C43 C44 H44A . . 120.5
C45 C44 H44A . . 120.5
C46 C45 C44 . . 121.9(8)
C46 C45 H45A . . 119.1
C44 C45 H45A . . 119.1
C45 C46 C47 . . 119.8(10)
C45 C46 H46A . . 120.1
C47 C46 H46A . . 120.1
C48 C47 C46 . . 118.7(9)
C48 C47 H47A . . 120.6
C46 C47 H47A . . 120.6
C47 C48 C43 . . 119.6(7)
C47 C48 P3 . . 118.8(6)
C43 C48 P3 . . 121.6(7)
C50 C49 C54 . . 120.0
C50 C49 H49A . . 120.0
C54 C49 H49A . . 120.0
C51 C50 C49 . . 120.0
C51 C50 H50A . . 120.0
C49 C50 H50A . . 120.0
C52 C51 C50 . . 120.0
C52 C51 H51A . . 120.0
C50 C51 H51A . . 120.0
C51 C52 C53 . . 120.0
C51 C52 H52A . . 120.0
C53 C52 H52A . . 120.0
C54 C53 C52 . . 120.0
C54 C53 H53A . . 120.0
C52 C53 H53A . . 120.0
C53 C54 C49 . . 120.0
C53 C54 P3 . . 120(2)
C49 C54 P3 . . 120(2)
C86 C85 C90 . . 120.0
C86 C85 H85A . . 120.0
C90 C85 H85A . . 120.0
C85 C86 C87 . . 120.0
C85 C86 H86A . . 120.0
C87 C86 H86A . . 120.0
C88 C87 C86 . . 120.0
C88 C87 H87A . . 120.0
C86 C87 H87A . . 120.0
C87 C88 C89 . . 120.0
C87 C88 H88A . . 120.0
C89 C88 H88A . . 120.0
C90 C89 C88 . . 120.0
C90 C89 H89A . . 120.0
C88 C89 H89A . . 120.0
C89 C90 C85 . . 120.0
C89 C90 P3 . . 125.0(6)
C85 C90 P3 . . 114.4(5)
C60 C55 C56 . . 110.5(5)
C60 C55 H55A . . 109.5
C56 C55 H55A . . 109.5
C60 C55 H55B . . 109.5
C56 C55 H55B . . 109.5
H55A C55 H55B . . 108.1
C57 C56 C55 . . 112.0(6)
C57 C56 H56A . . 109.2
C55 C56 H56A . . 109.2
C57 C56 H56B . . 109.2
C55 C56 H56B . . 109.2
H56A C56 H56B . . 107.9
C58 C57 C56 . . 111.4(6)
C58 C57 H57A . . 109.4
C56 C57 H57A . . 109.4
C58 C57 H57B . . 109.4
C56 C57 H57B . . 109.4
H57A C57 H57B . . 108.0
C59 C58 C57 . . 111.1(6)
C59 C58 H58A . . 109.4
C57 C58 H58A . . 109.4
C59 C58 H58B . . 109.4
C57 C58 H58B . . 109.4
H58A C58 H58B . . 108.0
C58 C59 C60 . . 111.5(7)
C58 C59 H59A . . 109.3
C60 C59 H59A . . 109.3
C58 C59 H59B . . 109.3
C60 C59 H59B . . 109.3
H59A C59 H59B . . 108.0
C55 C60 C59 . . 109.8(6)
C55 C60 P4 . . 112.5(4)
C59 C60 P4 . . 109.3(5)
C55 C60 H60A . . 108.4
C59 C60 H60A . . 108.4
P4 C60 H60A . . 108.4
C62 C61 C66 . . 120.0
C62 C61 H61A . . 120.0
C66 C61 H61A . . 120.0
C61 C62 C63 . . 120.0
C61 C62 H62A . . 120.0
C63 C62 H62A . . 120.0
C62 C63 C64 . . 120.0
C62 C63 H63A . . 120.0
C64 C63 H63A . . 120.0
C65 C64 C63 . . 120.0
C65 C64 H64A . . 120.0
C63 C64 H64A . . 120.0
C66 C65 C64 . . 120.0
C66 C65 H65A . . 120.0
C64 C65 H65A . . 120.0
C65 C66 C61 . . 120.0
C65 C66 P4 . . 124.3(11)
C61 C66 P4 . . 115.4(11)
C80 C79 C84 . . 120.0
C80 C79 H79A . . 120.0
C84 C79 H79A . . 120.0
C81 C80 C79 . . 120.0
C81 C80 H80A . . 120.0
C79 C80 H80A . . 120.0
C80 C81 C82 . . 120.0
C80 C81 H81A . . 120.0
C82 C81 H81A . . 120.0
C83 C82 C81 . . 120.0
C83 C82 H82A . . 120.0
C81 C82 H82A . . 120.0
C84 C83 C82 . . 120.0
C84 C83 H83A . . 120.0
C82 C83 H83A . . 120.0
C83 C84 C79 . . 120.0
C83 C84 P4 . . 117.8(4)
C79 C84 P4 . . 122.0(4)
C72 C67 C68 . . 119.1(6)
C72 C67 H67A . . 120.4
C68 C67 H67A . . 120.4
C69 C68 C67 . . 120.3(7)
C69 C68 H68A . . 119.8
C67 C68 H68A . . 119.8
C68 C69 C70 . . 120.8(7)
C68 C69 H69A . . 119.6
C70 C69 H69A . . 119.6
C69 C70 C71 . . 118.8(8)
C69 C70 H70A . . 120.6
C71 C70 H70A . . 120.6
C72 C71 C70 . . 121.4(8)
C72 C71 H71A . . 119.3
C70 C71 H71A . . 119.3
C71 C72 C67 . . 119.5(7)
C71 C72 P4 . . 124.9(6)
C67 C72 P4 . . 115.6(5)

loop_
_geom_bond_atom_site_label_1
_geom_bond_atom_site_label_2
_geom_bond_site_symmetry_2
_geom_bond_distance
Ag1 P1 . 2.450(2)
Ag1 I2 2_656 2.8129(13)
Ag1 I1 . 2.9334(14)
Ag1 I2 . 2.9808(13)
Ag2 P2 . 2.4503(19)
Ag2 I1 . 2.8163(11)
Ag2 I2 . 2.9199(14)
Ag2 I1 2_656 2.9595(11)
Ag3 P3 . 2.444(2)
Ag3 I4 . 2.8700(13)
Ag3 I3 . 2.8846(12)
Ag3 I3 2_755 2.9355(12)
Ag4 P4 . 2.450(2)
Ag4 I4 . 2.9029(10)
Ag4 I4 2_755 2.9175(12)
Ag4 I3 . 2.9176(13)
I1 Ag2 2_656 2.9593(11)
I2 Ag1 2_656 2.8129(13)
I3 Ag3 2_755 2.9355(12)
I4 Ag4 2_755 2.9176(12)
P1 C18 . 1.831(7)
P1 C78 . 1.831(14)
P1 C12 . 1.858(8)
P1 C6 . 1.865(8)
P2 C30 . 1.825(7)
P2 C36 . 1.838(7)
P2 C24 . 1.839(7)
P3 C42 . 1.822(9)
P3 C90 . 1.834(6)
P3 C48 . 1.834(7)
P3 C54 . 1.850(16)
P4 C66 . 1.818(12)
P4 C72 . 1.821(7)
P4 C60 . 1.843(7)
P4 C84 . 1.854(5)
C1 C6 . 1.495(11)
C1 C2 . 1.517(11)
C1 H1A . 0.9900
C1 H1B . 0.9900
C2 C3 . 1.521(11)
C2 H2A . 0.9900
C2 H2B . 0.9900
C3 C4 . 1.496(13)
C3 H3A . 0.9900
C3 H3B . 0.9900
C4 C5 . 1.549(12)
C4 H4A . 0.9900
C4 H4B . 0.9900
C5 C6 . 1.525(10)
C5 H5A . 0.9900
C5 H5B . 0.9900
C6 H6A . 1.0000
C7 C8 . 1.3900
C7 C12 . 1.3900
C7 H7A . 0.9500
C8 C9 . 1.3900
C8 H8A . 0.9500
C9 C10 . 1.3900
C9 H9A . 0.9500
C10 C11 . 1.3900
C10 H10A . 0.9500
C11 C12 . 1.3900
C11 H11A . 0.9500
C73 C74 . 1.3900
C73 C78 . 1.3900
C73 H73A . 0.9500
C74 C75 . 1.3900
C74 H74A . 0.9500
C75 C76 . 1.3900
C75 H75A . 0.9500
C76 C77 . 1.3900
C76 H76A . 0.9500
C77 C78 . 1.3900
C77 H77A . 0.9500
C13 C14 . 1.378(12)
C13 C18 . 1.387(11)
C13 H13A . 0.9500
C14 C15 . 1.374(12)
C14 H14A . 0.9500
C15 C16 . 1.370(12)
C15 H15A . 0.9500
C16 C17 . 1.392(12)
C16 H16A . 0.9500
C17 C18 . 1.389(11)
C17 H17A . 0.9500
C19 C24 . 1.530(10)
C19 C20 . 1.540(11)
C19 H19A . 0.9900
C19 H19B . 0.9900
C20 C21 . 1.500(12)
C20 H20A . 0.9900
C20 H20B . 0.9900
C21 C22 . 1.480(13)
C21 H21A . 0.9900
C21 H21B . 0.9900
C22 C23 . 1.536(11)
C22 H22A . 0.9900
C22 H22B . 0.9900
C23 C24 . 1.500(10)
C23 H23A . 0.9900
C23 H23B . 0.9900
C24 H24A . 1.0000
C25 C30 . 1.367(11)
C25 C26 . 1.393(13)
C25 H25A . 0.9500
C26 C27 . 1.355(13)
C26 H26A . 0.9500
C27 C28 . 1.378(13)
C27 H27A . 0.9500
C28 C29 . 1.403(12)
C28 H28A . 0.9500
C29 C30 . 1.381(10)
C29 H29A . 0.9500
C31 C36 . 1.382(10)
C31 C32 . 1.392(11)
C31 H31A . 0.9500
C32 C33 . 1.353(12)
C32 H32A . 0.9500
C33 C34 . 1.391(13)
C33 H33A . 0.9500
C34 C35 . 1.387(12)
C34 H34A . 0.9500
C35 C36 . 1.379(10)
C35 H35A . 0.9500
C37 C38 . 1.515(10)
C37 C42 . 1.526(9)
C37 H37A . 0.9900
C37 H37B . 0.9900
C38 C39 . 1.445(10)
C38 H38A . 0.9900
C38 H38B . 0.9900
C39 C40 . 1.486(10)
C39 H39A . 0.9900
C39 H39B . 0.9900
C40 C41 . 1.520(10)
C40 H40A . 0.9900
C40 H40B . 0.9900
C41 C42 . 1.499(10)
C41 H41A . 0.9900
C41 H41B . 0.9900
C42 H42A . 1.0000
C43 C44 . 1.358(13)
C43 C48 . 1.396(11)
C43 H43A . 0.9500
C44 C45 . 1.359(16)
C44 H44A . 0.9500
C45 C46 . 1.358(15)
C45 H45A . 0.9500
C46 C47 . 1.403(11)
C46 H46A . 0.9500
C47 C48 . 1.371(12)
C47 H47A . 0.9500
C49 C50 . 1.3900
C49 C54 . 1.3900
C49 H49A . 0.9500
C50 C51 . 1.3705
C50 H50A . 0.9500
C51 C52 . 1.3900
C51 H51A . 0.9500
C52 C53 . 1.3900
C52 H52A . 0.9500
C53 C54 . 1.3900
C53 H53A . 0.9500
C85 C86 . 1.3900
C85 C90 . 1.3900
C85 H85A . 0.9500
C86 C87 . 1.3900
C86 H86A . 0.9500
C87 C88 . 1.3900
C87 H87A . 0.9500
C88 C89 . 1.3900
C88 H88A . 0.9500
C89 C90 . 1.3900
C89 H89A . 0.9500
C55 C60 . 1.526(8)
C55 C56 . 1.529(8)
C55 H55A . 0.9900
C55 H55B . 0.9900
C56 C57 . 1.516(9)
C56 H56A . 0.9900
C56 H56B . 0.9900
C57 C58 . 1.513(9)
C57 H57A . 0.9900
C57 H57B . 0.9900
C58 C59 . 1.512(9)
C58 H58A . 0.9900
C58 H58B . 0.9900
C59 C60 . 1.530(9)
C59 H59A . 0.9900
C59 H59B . 0.9900
C60 H60A . 1.0000
C61 C62 . 1.3900
C61 C66 . 1.3900
C61 H61A . 0.9500
C62 C63 . 1.3900
C62 H62A . 0.9500
C63 C64 . 1.3900
C63 H63A . 0.9500
C64 C65 . 1.3900
C64 H64A . 0.9500
C65 C66 . 1.3900
C65 H65A . 0.9500
C79 C80 . 1.3900
C79 C84 . 1.3900
C79 H79A . 0.9500
C80 C81 . 1.3900
C80 H80A . 0.9500
C81 C82 . 1.3900
C81 H81A . 0.9500
C82 C83 . 1.3900
C82 H82A . 0.9500
C83 C84 . 1.3900
C83 H83A . 0.9500
C67 C72 . 1.395(9)
C67 C68 . 1.412(10)
C67 H67A . 0.9500
C68 C69 . 1.370(10)
C68 H68A . 0.9500
C69 C70 . 1.382(12)
C69 H69A . 0.9500
C70 C71 . 1.400(12)
C70 H70A . 0.9500
C71 C72 . 1.375(10)
C71 H71A . 0.9500
